data_4064445
loop_
_publ_author_name
'Spannhoff, Kirsten'
'Rojas, Rene'
'Fr\"ohlich, Roland'
'Kehr, Gerald'
'Erker, Gerhard'

_publ_section_title
;
 Reactions of Topologically Related &#x201C;nacnacH-CN&#x201D; and
 &#x201C;P-nacnacH-CN&#x201D; Chelate Ligand Systems with HB(C6F5)2
;
_journal_issue 8
_journal_name_full Organometallics
_journal_page_first 2377
_journal_paper_doi 10.1021/om200116q
_journal_volume 30
_journal_year 2011
_chemical_formula_sum 'C55 H39 B2 F20 N3'
_chemical_formula_weight 1143.51
_chemical_name_systematic
; 
 ? 
;
_space_group_IT_number 13
_symmetry_cell_setting monoclinic
_symmetry_space_group_name_Hall '-P 2yc'
_symmetry_space_group_name_H-M 'P 1 2/c 1'
_atom_sites_solution_hydrogens 'at N8 and B9 from difmap, others geom'
_atom_sites_solution_primary direct
_atom_sites_solution_secondary difmap
_audit_creation_method SHELXL-97
_cell_angle_alpha 90.00
_cell_angle_beta 90.840(1)
_cell_angle_gamma 90.00
_cell_formula_units_Z 4
_cell_length_a 16.0952(4)
_cell_length_b 10.0282(3)
_cell_length_c 31.9122(9)
_cell_measurement_reflns_used 9194
_cell_measurement_temperature 223(2)
_cell_measurement_theta_max 68.25
_cell_measurement_theta_min 0.88
_cell_volume 5150.3(2)
_computing_cell_refinement 'Collect (Nonius B.V., 1998)'
_computing_data_collection 'Collect (Nonius B.V., 1998)'
_computing_data_reduction 'Denzo-SMN (Otwinowski & Minor, 1997)'
_computing_molecular_graphics 'XP (BrukerAXS, 2000)'
_computing_publication_material 'SHELXL-97 (Sheldrick, 1997)'
_computing_structure_refinement 'SHELXL-97 (Sheldrick, 1997)'
_computing_structure_solution 'SHELXS-97 (Sheldrick, 1990)'
_diffrn_ambient_temperature 223(2)
_diffrn_measured_fraction_theta_full 0.967
_diffrn_measured_fraction_theta_max 0.967
_diffrn_measurement_device_type 'Nonius KappaCCD APEXII'
_diffrn_measurement_method '\w and \f scans'
_diffrn_radiation_monochromator graphite
_diffrn_radiation_source 'fine-focus sealed tube'
_diffrn_radiation_type CuK\a
_diffrn_radiation_wavelength 1.54178
_diffrn_reflns_av_R_equivalents 0.084
_diffrn_reflns_av_sigmaI/netI 0.0334
_diffrn_reflns_limit_h_max 19
_diffrn_reflns_limit_h_min -19
_diffrn_reflns_limit_k_max 11
_diffrn_reflns_limit_k_min -11
_diffrn_reflns_limit_l_max 37
_diffrn_reflns_limit_l_min -37
_diffrn_reflns_number 71703
_diffrn_reflns_theta_full 67.63
_diffrn_reflns_theta_max 67.63
_diffrn_reflns_theta_min 3.93
_exptl_absorpt_coefficient_mu 1.206
_exptl_absorpt_correction_T_max 0.9421
_exptl_absorpt_correction_T_min 0.8889
_exptl_absorpt_correction_type multi-scan
_exptl_absorpt_process_details 'Denzo (Otwinowski, Borek, Majewski & Minor, 2003)'
_exptl_crystal_colour colourless
_exptl_crystal_density_diffrn 1.475
_exptl_crystal_density_method 'not measured'
_exptl_crystal_description block
_exptl_crystal_F_000 2320
_exptl_crystal_size_max 0.10
_exptl_crystal_size_mid 0.07
_exptl_crystal_size_min 0.05
_refine_diff_density_max 0.428
_refine_diff_density_min -0.308
_refine_diff_density_rms 0.045
_refine_ls_extinction_method none
_refine_ls_goodness_of_fit_ref 1.022
_refine_ls_hydrogen_treatment mixed
_refine_ls_matrix_type full
_refine_ls_number_parameters 734
_refine_ls_number_reflns 8989
_refine_ls_number_restraints 84
_refine_ls_restrained_S_all 1.065
_refine_ls_R_factor_all 0.0735
_refine_ls_R_factor_gt 0.0507
_refine_ls_shift/su_max 0.000
_refine_ls_shift/su_mean 0.000
_refine_ls_structure_factor_coef Fsqd
_refine_ls_weighting_details 'calc w=1/[\s^2^(Fo^2^)+(0.0600P)^2^+3.6627P] where P=(Fo^2^+2Fc^2^)/3'
_refine_ls_weighting_scheme calc
_refine_ls_wR_factor_gt 0.1230
_refine_ls_wR_factor_ref 0.1399
_reflns_number_gt 6613
_reflns_number_total 8989
_reflns_threshold_expression >2sigma(I)
_cod_data_source_file om200116q_si_005.cif
_cod_data_source_block erk5329
_cod_original_sg_symbol_H-M P2/c
_cod_database_code 4064445

loop_
_symmetry_equiv_pos_as_xyz
'x, y, z'
'-x, y, -z+1/2'
'-x, -y, -z'
'x, -y, z-1/2'

loop_
_atom_site_label
_atom_site_type_symbol
_atom_site_fract_x
_atom_site_fract_y
_atom_site_fract_z
_atom_site_U_iso_or_equiv
_atom_site_adp_type
_atom_site_occupancy
_atom_site_symmetry_multiplicity
_atom_site_calc_flag
_atom_site_refinement_flags
B1 B 0.71453(18) 0.2017(3) 0.41340(9) 0.0366(6) Uani 1 1 d .
N2 N 0.69620(12) 0.35579(19) 0.40825(6) 0.0343(4) Uani 1 1 d .
C3 C 0.63491(15) 0.3843(2) 0.38160(8) 0.0360(5) Uani 1 1 d .
C4 C 0.61038(15) 0.2852(2) 0.35148(7) 0.0354(5) Uani 1 1 d .
C5 C 0.67057(15) 0.1881(2) 0.33940(8) 0.0376(6) Uani 1 1 d .
N6 N 0.73235(12) 0.15956(19) 0.36624(6) 0.0363(5) Uani 1 1 d .
C7 C 0.53617(16) 0.2975(2) 0.32663(8) 0.0391(6) Uani 1 1 d .
H7 H 0.5371 0.2585 0.2998 0.047 Uiso 1 1 calc R
N8 N 0.46804(13) 0.3562(2) 0.33693(7) 0.0403(5) Uani 1 1 d .
H8 H 0.4665(18) 0.386(3) 0.3626(9) 0.048 Uiso 1 1 d .
B9 B 0.39450(19) 0.3910(3) 0.30608(10) 0.0433(7) Uani 1 1 d .
H9 H 0.4063(17) 0.333(3) 0.2763(9) 0.052 Uiso 1 1 d .
C10 C 0.59528(16) 0.5202(2) 0.38221(9) 0.0427(6) Uani 1 1 d .
H10A H 0.5482 0.5191 0.4008 0.064 Uiso 1 1 calc R
H10B H 0.5766 0.5436 0.3541 0.064 Uiso 1 1 calc R
H10C H 0.6356 0.5854 0.3921 0.064 Uiso 1 1 calc R
C11 C 0.66233(18) 0.1165(3) 0.29825(9) 0.0492(7) Uani 1 1 d .
H11A H 0.7055 0.0494 0.2963 0.074 Uiso 1 1 calc R
H11B H 0.6678 0.1799 0.2755 0.074 Uiso 1 1 calc R
H11C H 0.6083 0.0739 0.2963 0.074 Uiso 1 1 calc R
C21 C 0.79149(15) 0.1729(2) 0.44591(8) 0.0390(6) Uani 1 1 d .
C22 C 0.87017(16) 0.2253(3) 0.43970(8) 0.0424(6) Uani 1 1 d .
F22 F 0.88496(9) 0.29656(16) 0.40476(5) 0.0515(4) Uani 1 1 d .
C23 C 0.93707(17) 0.2100(3) 0.46636(10) 0.0526(7) Uani 1 1 d .
F23 F 1.01098(10) 0.2645(2) 0.45804(6) 0.0756(6) Uani 1 1 d .
C24 C 0.92772(18) 0.1350(3) 0.50198(10) 0.0567(8) Uani 1 1 d .
F24 F 0.99160(11) 0.1177(2) 0.52916(6) 0.0778(6) Uani 1 1 d .
C25 C 0.85249(19) 0.0782(3) 0.50978(9) 0.0539(7) Uani 1 1 d .
F25 F 0.84247(13) 0.0056(2) 0.54478(6) 0.0817(6) Uani 1 1 d .
C26 C 0.78659(16) 0.0979(3) 0.48243(9) 0.0444(6) Uani 1 1 d .
F26 F 0.71482(10) 0.04174(18) 0.49425(5) 0.0605(5) Uani 1 1 d .
C31 C 0.62708(15) 0.1203(2) 0.42562(7) 0.0362(5) Uani 1 1 d .
C32 C 0.55240(15) 0.1707(2) 0.43997(8) 0.0370(5) Uani 1 1 d .
F32 F 0.54071(9) 0.30387(14) 0.44485(5) 0.0477(4) Uani 1 1 d .
C33 C 0.48404(15) 0.0952(3) 0.45029(8) 0.0406(6) Uani 1 1 d .
F33 F 0.41545(9) 0.15323(16) 0.46482(5) 0.0548(4) Uani 1 1 d .
C34 C 0.48696(17) -0.0407(3) 0.44578(8) 0.0456(6) Uani 1 1 d .
F34 F 0.42191(11) -0.11702(17) 0.45571(6) 0.0641(5) Uani 1 1 d .
C35 C 0.55831(18) -0.0972(3) 0.43116(9) 0.0498(7) Uani 1 1 d .
F35 F 0.56236(13) -0.22961(16) 0.42705(7) 0.0828(7) Uani 1 1 d .
C36 C 0.62472(17) -0.0177(3) 0.42152(9) 0.0451(6) Uani 1 1 d .
F36 F 0.69307(10) -0.08294(16) 0.40837(6) 0.0658(5) Uani 1 1 d .
C41 C 0.74496(15) 0.4648(2) 0.42677(8) 0.0386(6) Uani 1 1 d .
C42 C 0.79399(17) 0.5442(3) 0.40001(9) 0.0455(6) Uani 1 1 d .
C43 C 0.8387(2) 0.6475(3) 0.41870(10) 0.0591(8) Uani 1 1 d .
H43 H 0.8717 0.7021 0.4018 0.071 Uiso 1 1 calc R
C44 C 0.8363(2) 0.6725(3) 0.46067(12) 0.0729(10) Uani 1 1 d .
H44 H 0.8670 0.7437 0.4722 0.087 Uiso 1 1 calc R
C45 C 0.7892(2) 0.5934(3) 0.48600(10) 0.0641(9) Uani 1 1 d .
H45 H 0.7885 0.6109 0.5149 0.077 Uiso 1 1 calc R
C46 C 0.74210(17) 0.4877(3) 0.47006(8) 0.0453(6) Uani 1 1 d .
C47 C 0.79972(19) 0.5283(3) 0.35278(9) 0.0551(7) Uani 1 1 d .
H47 H 0.7680 0.4476 0.3446 0.066 Uiso 1 1 calc R
C48 C 0.8892(2) 0.5115(4) 0.33760(12) 0.0754(10) Uani 1 1 d .
H48A H 0.9200 0.5932 0.3426 0.113 Uiso 1 1 calc R
H48B H 0.8885 0.4918 0.3078 0.113 Uiso 1 1 calc R
H48C H 0.9157 0.4387 0.3527 0.113 Uiso 1 1 calc R
C49 C 0.7615(2) 0.6476(4) 0.32953(11) 0.0695(9) Uani 1 1 d .
H49A H 0.7049 0.6608 0.3387 0.104 Uiso 1 1 calc R
H49B H 0.7614 0.6305 0.2996 0.104 Uiso 1 1 calc R
H49C H 0.7939 0.7270 0.3356 0.104 Uiso 1 1 calc R
C50 C 0.68848(17) 0.4098(3) 0.49978(8) 0.0465(6) Uani 1 1 d .
H50 H 0.6696 0.3277 0.4853 0.056 Uiso 1 1 calc R
C51 C 0.7356(2) 0.3687(3) 0.53988(9) 0.0600(8) Uani 1 1 d .
H51A H 0.7891 0.3314 0.5326 0.090 Uiso 1 1 calc R
H51B H 0.7036 0.3024 0.5548 0.090 Uiso 1 1 calc R
H51C H 0.7440 0.4462 0.5576 0.090 Uiso 1 1 calc R
C52 C 0.6117(2) 0.4908(3) 0.51116(11) 0.0654(9) Uani 1 1 d .
H52A H 0.6286 0.5694 0.5268 0.098 Uiso 1 1 calc R
H52B H 0.5753 0.4368 0.5281 0.098 Uiso 1 1 calc R
H52C H 0.5825 0.5178 0.4857 0.098 Uiso 1 1 calc R
C61 C 0.80951(15) 0.1060(3) 0.35058(8) 0.0403(6) Uani 1 1 d .
C62 C 0.85048(16) 0.0012(3) 0.37009(9) 0.0471(7) Uani 1 1 d .
H62 H 0.8269 -0.0413 0.3933 0.057 Uiso 1 1 calc R
C63 C 0.92666(18) -0.0407(3) 0.35509(11) 0.0583(8) Uani 1 1 d .
H63 H 0.9547 -0.1115 0.3685 0.070 Uiso 1 1 calc R
C64 C 0.96163(19) 0.0197(3) 0.32100(11) 0.0649(9) Uani 1 1 d .
H64 H 1.0129 -0.0102 0.3108 0.078 Uiso 1 1 calc R
C65 C 0.92099(19) 0.1242(3) 0.30189(10) 0.0599(8) Uani 1 1 d .
H65 H 0.9449 0.1660 0.2786 0.072 Uiso 1 1 calc R
C66 C 0.84572(17) 0.1685(3) 0.31632(9) 0.0481(7) Uani 1 1 d .
H66 H 0.8188 0.2407 0.3031 0.058 Uiso 1 1 calc R
C71 C 0.30411(17) 0.3483(3) 0.32437(8) 0.0449(6) Uani 1 1 d .
C72 C 0.23497(18) 0.3551(3) 0.29805(9) 0.0535(7) Uani 1 1 d .
F72 F 0.24500(11) 0.3919(2) 0.25759(5) 0.0706(5) Uani 1 1 d .
C73 C 0.15534(19) 0.3293(4) 0.31020(11) 0.0682(9) Uani 1 1 d .
F73 F 0.09087(12) 0.3402(3) 0.28269(7) 0.0977(8) Uani 1 1 d .
C74 C 0.1407(2) 0.2927(4) 0.35104(12) 0.0733(10) Uani 1 1 d .
F74 F 0.06299(13) 0.2695(3) 0.36360(8) 0.1097(9) Uani 1 1 d .
C75 C 0.2063(2) 0.2844(4) 0.37871(10) 0.0692(9) Uani 1 1 d .
F75 F 0.19327(15) 0.2512(3) 0.41862(6) 0.0976(7) Uani 1 1 d .
C76 C 0.28559(19) 0.3120(3) 0.36495(9) 0.0547(7) Uani 1 1 d .
F76 F 0.34704(11) 0.3033(2) 0.39418(5) 0.0735(5) Uani 1 1 d .
C81 C 0.39558(16) 0.5518(3) 0.29897(8) 0.0431(6) Uani 1 1 d .
C82 C 0.39415(18) 0.6415(3) 0.33194(8) 0.0483(7) Uani 1 1 d .
F82 F 0.39065(11) 0.59270(17) 0.37168(5) 0.0597(4) Uani 1 1 d .
C83 C 0.3975(2) 0.7774(3) 0.32762(10) 0.0596(8) Uani 1 1 d .
F83 F 0.39866(15) 0.8581(2) 0.36119(6) 0.0861(7) Uani 1 1 d .
C84 C 0.4006(2) 0.8303(3) 0.28815(11) 0.0625(8) Uani 1 1 d .
F84 F 0.40576(16) 0.96339(19) 0.28283(7) 0.0911(7) Uani 1 1 d .
C85 C 0.4000(2) 0.7472(3) 0.25389(9) 0.0573(8) Uani 1 1 d .
F85 F 0.40404(13) 0.7997(2) 0.21510(6) 0.0762(6) Uani 1 1 d .
C86 C 0.39817(18) 0.6118(3) 0.25999(8) 0.0490(7) Uani 1 1 d .
F86 F 0.40096(11) 0.53534(18) 0.22505(5) 0.0596(4) Uani 1 1 d .
C101 C 0.8897(5) 0.2853(8) 0.6988(2) 0.151(2) Uani 1 1 d U
H101 H 0.9217 0.3627 0.7027 0.181 Uiso 1 1 calc R
C102 C 0.8724(6) 0.2187(10) 0.7297(3) 0.177(3) Uani 1 1 d U
H102 H 0.8914 0.2439 0.7565 0.212 Uiso 1 1 calc R
C103 C 0.8243(4) 0.1055(9) 0.7242(3) 0.151(2) Uani 1 1 d U
H103 H 0.8091 0.0578 0.7482 0.182 Uiso 1 1 calc R
C104 C 0.7966(4) 0.0569(9) 0.6852(3) 0.164(2) Uani 1 1 d U
H104 H 0.7664 -0.0227 0.6821 0.197 Uiso 1 1 calc R
C105 C 0.8189(4) 0.1404(8) 0.6502(2) 0.143(2) Uani 1 1 d U
H105 H 0.8029 0.1191 0.6226 0.171 Uiso 1 1 calc R
C106 C 0.8650(4) 0.2531(7) 0.65957(19) 0.1167(16) Uani 1 1 d U
C107 C 0.8910(6) 0.3404(10) 0.6246(3) 0.215(4) Uani 1 1 d U
H10D H 0.8944 0.2882 0.5991 0.323 Uiso 1 1 calc R
H10E H 0.9449 0.3788 0.6311 0.323 Uiso 1 1 calc R
H10F H 0.8506 0.4113 0.6207 0.323 Uiso 1 1 calc R

loop_
_atom_site_aniso_label
_atom_site_aniso_U_11
_atom_site_aniso_U_22
_atom_site_aniso_U_33
_atom_site_aniso_U_23
_atom_site_aniso_U_13
_atom_site_aniso_U_12
B1 0.0346(15) 0.0340(15) 0.0413(16) -0.0003(12) 0.0024(12) 0.0027(12)
N2 0.0321(10) 0.0308(10) 0.0401(11) -0.0031(8) -0.0005(9) -0.0004(8)
C3 0.0327(12) 0.0349(13) 0.0403(13) 0.0001(10) 0.0028(10) -0.0004(10)
C4 0.0351(13) 0.0327(12) 0.0385(13) -0.0021(10) -0.0003(10) 0.0006(10)
C5 0.0365(13) 0.0363(13) 0.0400(13) -0.0028(11) 0.0016(11) -0.0025(11)
N6 0.0333(11) 0.0335(11) 0.0422(11) -0.0033(9) 0.0031(9) 0.0012(9)
C7 0.0394(14) 0.0364(13) 0.0414(14) -0.0012(11) -0.0001(11) 0.0008(11)
N8 0.0390(12) 0.0440(12) 0.0379(12) -0.0030(10) -0.0024(10) 0.0035(10)
B9 0.0407(16) 0.0486(18) 0.0404(16) -0.0024(14) -0.0036(13) 0.0066(14)
C10 0.0428(14) 0.0352(13) 0.0500(15) -0.0043(11) -0.0044(12) 0.0043(11)
C11 0.0452(15) 0.0520(16) 0.0504(16) -0.0145(13) -0.0008(12) 0.0027(13)
C21 0.0362(13) 0.0361(13) 0.0446(14) -0.0013(11) 0.0026(11) 0.0029(11)
C22 0.0393(14) 0.0410(14) 0.0467(15) 0.0006(12) -0.0011(11) 0.0023(12)
F22 0.0417(8) 0.0556(9) 0.0573(9) 0.0067(8) 0.0028(7) -0.0068(7)
C23 0.0351(15) 0.0570(18) 0.0654(19) -0.0044(15) -0.0041(13) -0.0004(13)
F23 0.0375(9) 0.0998(15) 0.0891(14) 0.0014(11) -0.0081(9) -0.0117(9)
C24 0.0427(16) 0.0663(19) 0.0606(19) -0.0017(16) -0.0134(14) 0.0128(15)
F24 0.0563(11) 0.0973(15) 0.0790(13) 0.0068(11) -0.0269(10) 0.0115(10)
C25 0.0570(18) 0.0591(18) 0.0455(16) 0.0122(14) -0.0050(13) 0.0115(15)
F25 0.0783(13) 0.0983(15) 0.0681(12) 0.0342(11) -0.0139(10) 0.0037(11)
C26 0.0374(14) 0.0456(15) 0.0503(16) 0.0045(12) 0.0028(12) 0.0034(12)
F26 0.0476(9) 0.0754(12) 0.0586(10) 0.0220(9) 0.0028(8) -0.0053(8)
C31 0.0353(13) 0.0350(13) 0.0384(13) -0.0018(10) 0.0002(10) 0.0025(11)
C32 0.0371(13) 0.0327(13) 0.0411(13) -0.0005(10) 0.0002(11) 0.0013(10)
F32 0.0422(8) 0.0358(8) 0.0655(10) -0.0023(7) 0.0121(7) 0.0051(6)
C33 0.0344(13) 0.0454(15) 0.0423(14) -0.0012(11) 0.0050(11) 0.0008(11)
F33 0.0407(8) 0.0569(10) 0.0672(10) 0.0021(8) 0.0170(7) 0.0042(7)
C34 0.0431(15) 0.0449(15) 0.0491(15) -0.0013(12) 0.0106(12) -0.0123(12)
F34 0.0571(10) 0.0580(10) 0.0777(12) -0.0047(9) 0.0213(9) -0.0222(8)
C35 0.0547(17) 0.0306(14) 0.0645(18) -0.0075(12) 0.0132(14) -0.0067(12)
F35 0.0850(14) 0.0334(9) 0.1313(18) -0.0159(10) 0.0465(13) -0.0117(9)
C36 0.0413(15) 0.0380(14) 0.0564(16) -0.0033(12) 0.0139(12) 0.0006(12)
F36 0.0563(10) 0.0372(8) 0.1049(14) -0.0058(9) 0.0329(10) 0.0055(8)
C41 0.0360(13) 0.0327(13) 0.0470(14) -0.0042(11) -0.0055(11) -0.0004(11)
C42 0.0411(14) 0.0392(14) 0.0559(16) 0.0018(12) -0.0052(12) -0.0052(12)
C43 0.0598(19) 0.0505(17) 0.067(2) 0.0018(15) -0.0079(15) -0.0195(15)
C44 0.082(2) 0.058(2) 0.078(2) -0.0073(17) -0.0207(19) -0.0282(18)
C45 0.078(2) 0.0584(19) 0.0551(18) -0.0096(15) -0.0145(16) -0.0164(17)
C46 0.0450(15) 0.0428(15) 0.0478(15) -0.0070(12) -0.0092(12) 0.0001(12)
C47 0.0573(18) 0.0506(17) 0.0574(17) -0.0016(14) 0.0078(14) -0.0193(14)
C48 0.069(2) 0.073(2) 0.085(2) 0.0145(19) 0.0253(19) -0.0058(18)
C49 0.069(2) 0.080(2) 0.060(2) 0.0145(17) -0.0047(16) -0.0169(19)
C50 0.0473(15) 0.0491(16) 0.0429(15) -0.0097(12) -0.0017(12) 0.0020(13)
C51 0.066(2) 0.066(2) 0.0473(17) -0.0052(15) -0.0043(14) 0.0048(16)
C52 0.0558(19) 0.071(2) 0.070(2) -0.0186(17) 0.0017(16) 0.0108(16)
C61 0.0335(13) 0.0400(14) 0.0474(15) -0.0075(11) 0.0068(11) 0.0017(11)
C62 0.0389(14) 0.0375(14) 0.0653(18) -0.0010(13) 0.0089(13) 0.0020(12)
C63 0.0423(16) 0.0442(16) 0.089(2) -0.0006(15) 0.0104(15) 0.0076(13)
C64 0.0406(16) 0.064(2) 0.090(2) -0.0077(18) 0.0211(16) 0.0070(15)
C65 0.0484(17) 0.069(2) 0.0623(19) -0.0002(16) 0.0169(14) -0.0009(16)
C66 0.0435(15) 0.0507(16) 0.0503(16) -0.0004(13) 0.0061(12) 0.0030(13)
C71 0.0415(14) 0.0508(16) 0.0424(15) -0.0030(12) -0.0051(12) 0.0003(12)
C72 0.0467(16) 0.070(2) 0.0438(16) -0.0053(14) -0.0037(13) 0.0013(15)
F72 0.0538(10) 0.1077(15) 0.0498(10) 0.0013(10) -0.0132(8) 0.0034(10)
C73 0.0386(16) 0.097(3) 0.069(2) -0.0184(19) -0.0093(15) -0.0047(17)
F73 0.0455(11) 0.155(2) 0.0919(15) -0.0187(15) -0.0178(10) -0.0066(12)
C74 0.0460(18) 0.102(3) 0.072(2) -0.015(2) 0.0089(16) -0.0179(18)
F74 0.0557(12) 0.171(3) 0.1027(17) -0.0243(17) 0.0195(11) -0.0367(14)
C75 0.066(2) 0.091(3) 0.0519(19) -0.0026(17) 0.0121(16) -0.0196(19)
F75 0.0909(16) 0.140(2) 0.0622(12) 0.0064(13) 0.0171(11) -0.0373(15)
C76 0.0504(17) 0.0670(19) 0.0464(16) -0.0009(14) -0.0045(13) -0.0075(15)
F76 0.0629(11) 0.1084(16) 0.0490(10) 0.0173(10) -0.0070(8) -0.0092(11)
C81 0.0380(14) 0.0554(16) 0.0360(14) 0.0004(12) -0.0020(11) 0.0087(12)
C82 0.0500(16) 0.0553(17) 0.0396(15) 0.0007(13) -0.0029(12) 0.0100(13)
F82 0.0742(11) 0.0644(10) 0.0403(9) -0.0030(7) 0.0009(8) 0.0129(9)
C83 0.069(2) 0.0533(18) 0.0563(19) -0.0104(15) -0.0118(15) 0.0107(15)
F83 0.1228(18) 0.0624(12) 0.0725(13) -0.0197(10) -0.0213(12) 0.0162(12)
C84 0.074(2) 0.0442(17) 0.069(2) 0.0078(15) -0.0132(17) 0.0071(15)
F84 0.1254(19) 0.0516(11) 0.0956(15) 0.0111(10) -0.0231(14) 0.0038(12)
C85 0.0582(19) 0.063(2) 0.0505(17) 0.0136(15) -0.0066(14) 0.0064(15)
F85 0.0925(15) 0.0743(13) 0.0614(11) 0.0244(9) -0.0078(10) 0.0024(11)
C86 0.0478(16) 0.0595(18) 0.0394(15) -0.0015(13) -0.0030(12) 0.0071(13)
F86 0.0695(11) 0.0706(11) 0.0387(8) 0.0004(8) 0.0008(7) 0.0108(9)
C101 0.147(4) 0.164(5) 0.141(4) -0.012(4) -0.009(4) 0.060(4)
C102 0.157(5) 0.204(6) 0.171(5) 0.004(5) 0.052(4) 0.062(4)
C103 0.107(4) 0.172(5) 0.176(5) 0.045(4) 0.061(4) 0.052(4)
C104 0.112(4) 0.161(5) 0.220(6) 0.000(5) 0.029(4) 0.050(4)
C105 0.110(4) 0.153(5) 0.164(5) -0.032(4) -0.004(4) 0.039(4)
C106 0.116(4) 0.127(4) 0.106(3) 0.011(3) -0.019(3) 0.038(3)
C107 0.193(7) 0.227(7) 0.224(7) 0.050(6) -0.057(6) 0.022(6)

loop_
_atom_type_symbol
_atom_type_description
_atom_type_scat_dispersion_real
_atom_type_scat_dispersion_imag
_atom_type_scat_source
C C 0.0181 0.0091 'International Tables Vol C Tables 4.2.6.8 and 6.1.1.4'
H H 0.0000 0.0000 'International Tables Vol C Tables 4.2.6.8 and 6.1.1.4'
B B 0.0090 0.0039 'International Tables Vol C Tables 4.2.6.8 and 6.1.1.4'
N N 0.0311 0.0180 'International Tables Vol C Tables 4.2.6.8 and 6.1.1.4'
F F 0.0727 0.0534 'International Tables Vol C Tables 4.2.6.8 and 6.1.1.4'

loop_
_geom_angle_atom_site_label_1
_geom_angle_atom_site_label_2
_geom_angle_atom_site_label_3
_geom_angle
N2 B1 N6 101.34(19)
N2 B1 C21 112.2(2)
N6 B1 C21 114.1(2)
N2 B1 C31 110.09(19)
N6 B1 C31 104.71(19)
C21 B1 C31 113.5(2)
C3 N2 C41 119.2(2)
C3 N2 B1 114.44(19)
C41 N2 B1 126.10(19)
N2 C3 C4 118.4(2)
N2 C3 C10 119.9(2)
C4 C3 C10 121.6(2)
C7 C4 C5 118.2(2)
C7 C4 C3 122.1(2)
C5 C4 C3 118.1(2)
N6 C5 C4 118.3(2)
N6 C5 C11 120.9(2)
C4 C5 C11 120.7(2)
C5 N6 C61 119.5(2)
C5 N6 B1 114.0(2)
C61 N6 B1 126.2(2)
N8 C7 C4 127.1(2)
N8 C7 H7 116.4
C4 C7 H7 116.4
C7 N8 B9 125.3(2)
C7 N8 H8 115.5(19)
B9 N8 H8 118.8(19)
N8 B9 C81 107.4(2)
N8 B9 C71 112.7(2)
C81 B9 C71 108.7(2)
N8 B9 H9 106.1(14)
C81 B9 H9 113.0(14)
C71 B9 H9 109.0(14)
C3 C10 H10A 109.5
C3 C10 H10B 109.5
H10A C10 H10B 109.5
C3 C10 H10C 109.5
H10A C10 H10C 109.5
H10B C10 H10C 109.5
C5 C11 H11A 109.5
C5 C11 H11B 109.5
H11A C11 H11B 109.5
C5 C11 H11C 109.5
H11A C11 H11C 109.5
H11B C11 H11C 109.5
C22 C21 C26 112.8(2)
C22 C21 B1 121.9(2)
C26 C21 B1 125.3(2)
F22 C22 C23 115.2(2)
F22 C22 C21 119.4(2)
C23 C22 C21 125.3(3)
F23 C23 C22 121.5(3)
F23 C23 C24 119.8(3)
C22 C23 C24 118.7(3)
F24 C24 C25 120.0(3)
F24 C24 C23 120.8(3)
C25 C24 C23 119.2(3)
F25 C25 C24 119.7(3)
F25 C25 C26 120.2(3)
C24 C25 C26 120.1(3)
F26 C26 C25 114.8(2)
F26 C26 C21 121.4(2)
C25 C26 C21 123.8(3)
C32 C31 C36 111.8(2)
C32 C31 B1 129.3(2)
C36 C31 B1 119.0(2)
F32 C32 C33 113.6(2)
F32 C32 C31 121.2(2)
C33 C32 C31 125.2(2)
F33 C33 C34 119.9(2)
F33 C33 C32 120.6(2)
C34 C33 C32 119.5(2)
F34 C34 C35 120.5(2)
F34 C34 C33 121.0(2)
C35 C34 C33 118.5(2)
F35 C35 C34 119.2(2)
F35 C35 C36 121.1(2)
C34 C35 C36 119.8(2)
F36 C36 C35 115.4(2)
F36 C36 C31 119.3(2)
C35 C36 C31 125.3(2)
C46 C41 C42 121.9(2)
C46 C41 N2 119.6(2)
C42 C41 N2 118.4(2)
C43 C42 C41 116.7(3)
C43 C42 C47 117.7(3)
C41 C42 C47 125.6(2)
C44 C43 C42 122.5(3)
C44 C43 H43 118.8
C42 C43 H43 118.8
C43 C44 C45 119.8(3)
C43 C44 H44 120.1
C45 C44 H44 120.1
C44 C45 C46 121.8(3)
C44 C45 H45 119.1
C46 C45 H45 119.1
C45 C46 C41 117.3(3)
C45 C46 C50 118.5(3)
C41 C46 C50 124.2(2)
C42 C47 C49 111.6(3)
C42 C47 C48 113.3(3)
C49 C47 C48 107.8(3)
C42 C47 H47 108.0
C49 C47 H47 108.0
C48 C47 H47 108.0
C47 C48 H48A 109.5
C47 C48 H48B 109.5
H48A C48 H48B 109.5
C47 C48 H48C 109.5
H48A C48 H48C 109.5
H48B C48 H48C 109.5
C47 C49 H49A 109.5
C47 C49 H49B 109.5
H49A C49 H49B 109.5
C47 C49 H49C 109.5
H49A C49 H49C 109.5
H49B C49 H49C 109.5
C46 C50 C52 110.3(3)
C46 C50 C51 112.5(2)
C52 C50 C51 109.7(2)
C46 C50 H50 108.1
C52 C50 H50 108.1
C51 C50 H50 108.1
C50 C51 H51A 109.5
C50 C51 H51B 109.5
H51A C51 H51B 109.5
C50 C51 H51C 109.5
H51A C51 H51C 109.5
H51B C51 H51C 109.5
C50 C52 H52A 109.5
C50 C52 H52B 109.5
H52A C52 H52B 109.5
C50 C52 H52C 109.5
H52A C52 H52C 109.5
H52B C52 H52C 109.5
C62 C61 C66 119.5(2)
C62 C61 N6 122.1(2)
C66 C61 N6 118.3(2)
C61 C62 C63 119.5(3)
C61 C62 H62 120.2
C63 C62 H62 120.2
C64 C63 C62 120.9(3)
C64 C63 H63 119.5
C62 C63 H63 119.5
C63 C64 C65 119.4(3)
C63 C64 H64 120.3
C65 C64 H64 120.3
C64 C65 C66 120.9(3)
C64 C65 H65 119.5
C66 C65 H65 119.5
C65 C66 C61 119.8(3)
C65 C66 H66 120.1
C61 C66 H66 120.1
C76 C71 C72 113.5(3)
C76 C71 B9 127.6(2)
C72 C71 B9 118.8(2)
F72 C72 C73 116.5(3)
F72 C72 C71 119.0(3)
C73 C72 C71 124.5(3)
F73 C73 C72 120.9(3)
F73 C73 C74 119.6(3)
C72 C73 C74 119.5(3)
F74 C74 C75 120.7(3)
F74 C74 C73 120.2(3)
C75 C74 C73 119.0(3)
F75 C75 C74 119.9(3)
F75 C75 C76 120.8(3)
C74 C75 C76 119.3(3)
F76 C76 C71 119.8(3)
F76 C76 C75 115.9(3)
C71 C76 C75 124.3(3)
C86 C81 C82 113.7(3)
C86 C81 B9 123.8(2)
C82 C81 B9 122.5(2)
F82 C82 C83 117.0(3)
F82 C82 C81 118.4(2)
C83 C82 C81 124.6(3)
F83 C83 C84 120.0(3)
F83 C83 C82 121.3(3)
C84 C83 C82 118.7(3)
F84 C84 C83 120.2(3)
F84 C84 C85 120.0(3)
C83 C84 C85 119.8(3)
F85 C85 C86 121.2(3)
F85 C85 C84 119.6(3)
C86 C85 C84 119.2(3)
F86 C86 C85 116.2(2)
F86 C86 C81 119.8(3)
C85 C86 C81 124.0(3)
C102 C101 C106 123.3(10)
C102 C101 H101 118.3
C106 C101 H101 118.3
C101 C102 C103 118.6(11)
C101 C102 H102 120.7
C103 C102 H102 120.7
C102 C103 C104 124.6(9)
C102 C103 H103 117.7
C104 C103 H103 117.7
C103 C104 C105 113.9(8)
C103 C104 H104 123.1
C105 C104 H104 123.1
C106 C105 C104 116.5(7)
C106 C105 H105 121.8
C104 C105 H105 121.8
C101 C106 C105 123.1(7)
C101 C106 C107 118.4(8)
C105 C106 C107 118.4(7)
C106 C107 H10D 109.5
C106 C107 H10E 109.5
H10D C107 H10E 109.5
C106 C107 H10F 109.5
H10D C107 H10F 109.5
H10E C107 H10F 109.5

loop_
_geom_bond_atom_site_label_1
_geom_bond_atom_site_label_2
_geom_bond_distance
B1 N2 1.582(3)
B1 N6 1.593(3)
B1 C21 1.630(4)
B1 C31 1.678(4)
N2 C3 1.324(3)
N2 C41 1.465(3)
C3 C4 1.434(3)
C3 C10 1.505(3)
C4 C7 1.429(3)
C4 C5 1.430(3)
C5 N6 1.334(3)
C5 C11 1.501(4)
N6 C61 1.449(3)
C7 N8 1.292(3)
C7 H7 0.9400
N8 B9 1.568(4)
N8 H8 0.87(3)
B9 C81 1.628(4)
B9 C71 1.633(4)
B9 H9 1.13(3)
C10 H10A 0.9700
C10 H10B 0.9700
C10 H10C 0.9700
C11 H11A 0.9700
C11 H11B 0.9700
C11 H11C 0.9700
C21 C22 1.388(4)
C21 C26 1.390(4)
C22 F22 1.348(3)
C22 C23 1.371(4)
C23 F23 1.339(3)
C23 C24 1.373(4)
C24 F24 1.347(3)
C24 C25 1.364(4)
C25 F25 1.345(3)
C25 C26 1.378(4)
C26 F26 1.344(3)
C31 C32 1.388(3)
C31 C36 1.391(4)
C32 F32 1.358(3)
C32 C33 1.380(4)
C33 F33 1.337(3)
C33 C34 1.371(4)
C34 F34 1.339(3)
C34 C35 1.368(4)
C35 F35 1.336(3)
C35 C36 1.372(4)
C36 F36 1.352(3)
C41 C46 1.402(4)
C41 C42 1.416(4)
C42 C43 1.390(4)
C42 C47 1.520(4)
C43 C44 1.364(5)
C43 H43 0.9400
C44 C45 1.370(5)
C44 H44 0.9400
C45 C46 1.395(4)
C45 H45 0.9400
C46 C50 1.509(4)
C47 C49 1.532(5)
C47 C48 1.536(4)
C47 H47 0.9900
C48 H48A 0.9700
C48 H48B 0.9700
C48 H48C 0.9700
C49 H49A 0.9700
C49 H49B 0.9700
C49 H49C 0.9700
C50 C52 1.527(4)
C50 C51 1.535(4)
C50 H50 0.9900
C51 H51A 0.9700
C51 H51B 0.9700
C51 H51C 0.9700
C52 H52A 0.9700
C52 H52B 0.9700
C52 H52C 0.9700
C61 C62 1.384(4)
C61 C66 1.396(4)
C62 C63 1.388(4)
C62 H62 0.9400
C63 C64 1.373(5)
C63 H63 0.9400
C64 C65 1.374(5)
C64 H64 0.9400
C65 C66 1.376(4)
C65 H65 0.9400
C66 H66 0.9400
C71 C76 1.382(4)
C71 C72 1.386(4)
C72 F72 1.355(3)
C72 C73 1.369(4)
C73 F73 1.354(4)
C73 C74 1.377(5)
C74 F74 1.339(4)
C74 C75 1.370(5)
C75 F75 1.336(4)
C75 C76 1.383(4)
C76 F76 1.352(3)
C81 C86 1.383(4)
C81 C82 1.385(4)
C82 F82 1.361(3)
C82 C83 1.371(4)
C83 F83 1.343(3)
C83 C84 1.368(4)
C84 F84 1.348(4)
C84 C85 1.375(5)
C85 F85 1.348(3)
C85 C86 1.372(4)
C86 F86 1.354(3)
C101 C102 1.225(10)
C101 C106 1.347(8)
C101 H101 0.9400
C102 C103 1.384(11)
C102 H102 0.9400
C103 C104 1.402(10)
C103 H103 0.9400
C104 C105 1.444(10)
C104 H104 0.9400
C105 C106 1.383(9)
C105 H105 0.9400
C106 C107 1.483(10)
C107 H10D 0.9700
C107 H10E 0.9700
C107 H10F 0.9700

loop_
_geom_torsion_atom_site_label_1
_geom_torsion_atom_site_label_2
_geom_torsion_atom_site_label_3
_geom_torsion_atom_site_label_4
_geom_torsion
N6 B1 N2 C3 56.9(2)
C21 B1 N2 C3 179.0(2)
C31 B1 N2 C3 -53.6(3)
N6 B1 N2 C41 -117.0(2)
C21 B1 N2 C41 5.1(3)
C31 B1 N2 C41 132.5(2)
C41 N2 C3 C4 155.0(2)
B1 N2 C3 C4 -19.3(3)
C41 N2 C3 C10 -22.4(3)
B1 N2 C3 C10 163.3(2)
N2 C3 C4 C7 168.7(2)
C10 C3 C4 C7 -13.9(4)
N2 C3 C4 C5 -25.6(3)
C10 C3 C4 C5 151.7(2)
C7 C4 C5 N6 -168.2(2)
C3 C4 C5 N6 25.5(3)
C7 C4 C5 C11 9.4(4)
C3 C4 C5 C11 -156.9(2)
C4 C5 N6 C61 -155.9(2)
C11 C5 N6 C61 26.5(3)
C4 C5 N6 B1 19.0(3)
C11 C5 N6 B1 -158.6(2)
N2 B1 N6 C5 -56.6(2)
C21 B1 N6 C5 -177.4(2)
C31 B1 N6 C5 57.9(2)
N2 B1 N6 C61 117.9(2)
C21 B1 N6 C61 -2.9(3)
C31 B1 N6 C61 -127.6(2)
C5 C4 C7 N8 163.8(2)
C3 C4 C7 N8 -30.5(4)
C4 C7 N8 B9 167.7(3)
C7 N8 B9 C81 -107.4(3)
C7 N8 B9 C71 132.9(3)
N2 B1 C21 C22 -58.0(3)
N6 B1 C21 C22 56.5(3)
C31 B1 C21 C22 176.4(2)
N2 B1 C21 C26 120.6(3)
N6 B1 C21 C26 -124.9(3)
C31 B1 C21 C26 -5.0(4)
C26 C21 C22 F22 177.7(2)
B1 C21 C22 F22 -3.5(4)
C26 C21 C22 C23 -1.4(4)
B1 C21 C22 C23 177.4(3)
F22 C22 C23 F23 1.1(4)
C21 C22 C23 F23 -179.8(3)
F22 C22 C23 C24 -177.9(3)
C21 C22 C23 C24 1.3(5)
F23 C23 C24 F24 1.3(5)
C22 C23 C24 F24 -179.7(3)
F23 C23 C24 C25 -179.0(3)
C22 C23 C24 C25 0.0(5)
F24 C24 C25 F25 0.3(5)
C23 C24 C25 F25 -179.4(3)
F24 C24 C25 C26 178.7(3)
C23 C24 C25 C26 -1.0(5)
F25 C25 C26 F26 1.0(4)
C24 C25 C26 F26 -177.4(3)
F25 C25 C26 C21 179.2(3)
C24 C25 C26 C21 0.8(5)
C22 C21 C26 F26 178.4(2)
B1 C21 C26 F26 -0.3(4)
C22 C21 C26 C25 0.4(4)
B1 C21 C26 C25 -178.4(3)
N2 B1 C31 C32 -15.6(4)
N6 B1 C31 C32 -123.8(3)
C21 B1 C31 C32 111.1(3)
N2 B1 C31 C36 164.4(2)
N6 B1 C31 C36 56.2(3)
C21 B1 C31 C36 -68.8(3)
C36 C31 C32 F32 -177.8(2)
B1 C31 C32 F32 2.2(4)
C36 C31 C32 C33 1.8(4)
B1 C31 C32 C33 -178.2(2)
F32 C32 C33 F33 -2.0(3)
C31 C32 C33 F33 178.4(2)
F32 C32 C33 C34 178.4(2)
C31 C32 C33 C34 -1.2(4)
F33 C33 C34 F34 0.0(4)
C32 C33 C34 F34 179.6(2)
F33 C33 C34 C35 -179.5(3)
C32 C33 C34 C35 0.2(4)
F34 C34 C35 F35 -0.2(4)
C33 C34 C35 F35 179.3(3)
F34 C34 C35 C36 -179.4(3)
C33 C34 C35 C36 0.1(4)
F35 C35 C36 F36 -0.8(4)
C34 C35 C36 F36 178.3(3)
F35 C35 C36 C31 -178.5(3)
C34 C35 C36 C31 0.6(5)
C32 C31 C36 F36 -179.1(2)
B1 C31 C36 F36 0.9(4)
C32 C31 C36 C35 -1.4(4)
B1 C31 C36 C35 178.6(3)
C3 N2 C41 C46 115.1(3)
B1 N2 C41 C46 -71.3(3)
C3 N2 C41 C42 -65.0(3)
B1 N2 C41 C42 108.6(3)
C46 C41 C42 C43 -0.7(4)
N2 C41 C42 C43 179.4(2)
C46 C41 C42 C47 -178.9(3)
N2 C41 C42 C47 1.2(4)
C41 C42 C43 C44 0.1(5)
C47 C42 C43 C44 178.4(3)
C42 C43 C44 C45 0.6(6)
C43 C44 C45 C46 -0.8(6)
C44 C45 C46 C41 0.2(5)
C44 C45 C46 C50 -176.9(3)
C42 C41 C46 C45 0.6(4)
N2 C41 C46 C45 -179.5(3)
C42 C41 C46 C50 177.5(3)
N2 C41 C46 C50 -2.6(4)
C43 C42 C47 C49 -65.3(4)
C41 C42 C47 C49 112.8(3)
C43 C42 C47 C48 56.6(4)
C41 C42 C47 C48 -125.3(3)
C45 C46 C50 C52 74.6(3)
C41 C46 C50 C52 -102.3(3)
C45 C46 C50 C51 -48.2(4)
C41 C46 C50 C51 134.9(3)
C5 N6 C61 C62 -136.6(3)
B1 N6 C61 C62 49.2(4)
C5 N6 C61 C66 47.6(3)
B1 N6 C61 C66 -126.7(3)
C66 C61 C62 C63 -0.5(4)
N6 C61 C62 C63 -176.2(3)
C61 C62 C63 C64 -0.5(5)
C62 C63 C64 C65 0.9(5)
C63 C64 C65 C66 -0.3(5)
C64 C65 C66 C61 -0.6(5)
C62 C61 C66 C65 1.0(4)
N6 C61 C66 C65 176.9(3)
N8 B9 C71 C76 13.5(4)
C81 B9 C71 C76 -105.4(3)
N8 B9 C71 C72 -170.6(3)
C81 B9 C71 C72 70.5(3)
C76 C71 C72 F72 178.9(3)
B9 C71 C72 F72 2.5(4)
C76 C71 C72 C73 0.3(5)
B9 C71 C72 C73 -176.1(3)
F72 C72 C73 F73 0.3(5)
C71 C72 C73 F73 179.0(3)
F72 C72 C73 C74 -179.3(3)
C71 C72 C73 C74 -0.6(6)
F73 C73 C74 F74 -0.8(6)
C72 C73 C74 F74 178.8(3)
F73 C73 C74 C75 -178.9(3)
C72 C73 C74 C75 0.7(6)
F74 C74 C75 F75 0.8(6)
C73 C74 C75 F75 178.9(4)
F74 C74 C75 C76 -178.5(4)
C73 C74 C75 C76 -0.4(6)
C72 C71 C76 F76 -179.0(3)
B9 C71 C76 F76 -3.0(5)
C72 C71 C76 C75 0.1(5)
B9 C71 C76 C75 176.1(3)
F75 C75 C76 F76 -0.2(5)
C74 C75 C76 F76 179.1(3)
F75 C75 C76 C71 -179.3(3)
C74 C75 C76 C71 0.0(6)
N8 B9 C81 C86 125.7(3)
C71 B9 C81 C86 -112.1(3)
N8 B9 C81 C82 -54.1(3)
C71 B9 C81 C82 68.1(3)
C86 C81 C82 F82 179.3(2)
B9 C81 C82 F82 -0.8(4)
C86 C81 C82 C83 -2.0(4)
B9 C81 C82 C83 177.9(3)
F82 C82 C83 F83 1.0(5)
C81 C82 C83 F83 -177.7(3)
F82 C82 C83 C84 -179.6(3)
C81 C82 C83 C84 1.6(5)
F83 C83 C84 F84 0.7(5)
C82 C83 C84 F84 -178.6(3)
F83 C83 C84 C85 179.6(3)
C82 C83 C84 C85 0.2(5)
F84 C84 C85 F85 -0.4(5)
C83 C84 C85 F85 -179.2(3)
F84 C84 C85 C86 177.4(3)
C83 C84 C85 C86 -1.5(5)
F85 C85 C86 F86 0.2(4)
C84 C85 C86 F86 -177.5(3)
F85 C85 C86 C81 178.8(3)
C84 C85 C86 C81 1.1(5)
C82 C81 C86 F86 179.1(2)
B9 C81 C86 F86 -0.8(4)
C82 C81 C86 C85 0.6(4)
B9 C81 C86 C85 -179.3(3)
C106 C101 C102 C103 -0.8(12)
C101 C102 C103 C104 3.2(12)
C102 C103 C104 C105 -3.3(10)
C103 C104 C105 C106 1.3(8)
C102 C101 C106 C105 -1.1(11)
C102 C101 C106 C107 -179.0(7)
C104 C105 C106 C101 0.8(9)
C104 C105 C106 C107 178.7(6)
